data_1513035
loop_
_publ_author_name
'Lamsh\"oft, Marc'
'Storp, J\"urgen'
'Ivanova, Bojidarka'
'Spiteller, Michael'

_publ_section_title
;
 Gas-phase CT-stabilized Ag(I) and Zn(II) metal-organic
 complexes&#x0096;experimental vs. theoretical study
;
_journal_name_full Polyhedron
_journal_page_first 2564
_journal_paper_doi 10.1016/j.poly.2011.07.003
_journal_volume 30
_journal_year 2011
_chemical_formula_moiety '2(C5 H6 N5 O), Cl4 Zn, 2(H2 O)'
_chemical_formula_sum 'C10 H16 Cl4 N10 O4 Zn'
_chemical_formula_weight 547.50
_space_group_IT_number 14
_symmetry_cell_setting monoclinic
_symmetry_space_group_name_Hall '-P 2ybc'
_symmetry_space_group_name_H-M 'P 1 21/c 1'
_atom_sites_solution_hydrogens geom
_atom_sites_solution_primary direct
_atom_sites_solution_secondary difmap
_audit_creation_method SHELXL-97
_cell_angle_alpha 90.00
_cell_angle_beta 95.544(5)
_cell_angle_gamma 90.00
_cell_formula_units_Z 4
_cell_length_a 12.817(2)
_cell_length_b 19.633(3)
_cell_length_c 8.0457(13)
_cell_measurement_temperature 200(2)
_cell_volume 2015.1(5)
_computing_cell_refinement 'Bruker SAINT'
_computing_data_collection 'Bruker GIS'
_computing_data_reduction 'Bruker SAINT'
_computing_molecular_graphics 'Bruker APEX2'
_computing_structure_refinement 'SHELXL-97 (Sheldrick, 2008)'
_computing_structure_solution 'SHELXS-97 (Sheldrick, 2008)'
_diffrn_ambient_temperature 200(2)
_diffrn_measured_fraction_theta_full 0.996
_diffrn_measured_fraction_theta_max 0.996
_diffrn_measurement_device_type 'Bruker SMART X2S'
_diffrn_measurement_method '\w scans'
_diffrn_radiation_monochromator 'doubly curved silicon crystal'
_diffrn_radiation_source 'micro-focus sealed tube'
_diffrn_radiation_type MoK\a
_diffrn_radiation_wavelength 0.71073
_diffrn_reflns_av_R_equivalents 0.0382
_diffrn_reflns_av_sigmaI/netI 0.0268
_diffrn_reflns_limit_h_max 15
_diffrn_reflns_limit_h_min -15
_diffrn_reflns_limit_k_max 23
_diffrn_reflns_limit_k_min -23
_diffrn_reflns_limit_l_max 9
_diffrn_reflns_limit_l_min -9
_diffrn_reflns_number 18765
_diffrn_reflns_theta_full 25.07
_diffrn_reflns_theta_max 25.07
_diffrn_reflns_theta_min 3.19
_exptl_absorpt_coefficient_mu 1.791
_exptl_absorpt_correction_T_max 0.8005
_exptl_absorpt_correction_T_min 0.5649
_exptl_absorpt_correction_type multi-scan
_exptl_crystal_colour colorless
_exptl_crystal_density_diffrn 1.805
_exptl_crystal_density_method 'not measured'
_exptl_crystal_description plate
_exptl_crystal_F_000 1104
_exptl_crystal_size_max 0.36
_exptl_crystal_size_mid 0.27
_exptl_crystal_size_min 0.13
_refine_diff_density_max 0.475
_refine_diff_density_min -0.393
_refine_diff_density_rms 0.056
_refine_ls_extinction_method none
_refine_ls_goodness_of_fit_ref 1.264
_refine_ls_hydrogen_treatment mixed
_refine_ls_matrix_type full
_refine_ls_number_parameters 290
_refine_ls_number_reflns 3560
_refine_ls_number_restraints 0
_refine_ls_restrained_S_all 1.264
_refine_ls_R_factor_all 0.0402
_refine_ls_R_factor_gt 0.0302
_refine_ls_shift/su_max 0.017
_refine_ls_shift/su_mean 0.005
_refine_ls_structure_factor_coef Fsqd
_refine_ls_weighting_details 'calc w=1/[\s^2^(Fo^2^)+(0.0356P)^2^+0.0000P] where P=(Fo^2^+2Fc^2^)/3'
_refine_ls_weighting_scheme calc
_refine_ls_wR_factor_gt 0.0731
_refine_ls_wR_factor_ref 0.0767
_reflns_number_gt 3015
_reflns_number_total 3560
_reflns_threshold_expression >2sigma(I)
_cod_data_source_file Struct-200-3-2.cif
_cod_data_source_block 200-3
_cod_depositor_comments
;
The following automatic conversions were performed:

'_symmetry_cell_setting' value 'Monoclinic' changed to 'monoclinic'
according to the built-in table from CIF Core dictionary named
'cif_core.dic' version 2.4.1 from 2010-06-29.

Automatic conversion script
Id: cif_fix_values 1891 2012-01-12 08:04:46Z andrius 
;
_cod_original_sg_symbol_H-M 'P 21/c'
_cod_database_code 1513035

loop_
_symmetry_equiv_pos_as_xyz
'x, y, z'
'-x, y+1/2, -z+1/2'
'-x, -y, -z'
'x, -y-1/2, z-1/2'

loop_
_atom_site_label
_atom_site_type_symbol
_atom_site_fract_x
_atom_site_fract_y
_atom_site_fract_z
_atom_site_U_iso_or_equiv
_atom_site_adp_type
_atom_site_occupancy
_atom_site_symmetry_multiplicity
_atom_site_calc_flag
_atom_site_refinement_flags
Zn1 Zn 0.27726(2) 0.380349(14) 0.56148(3) 0.03388(11) Uani 1 1 d .
N10 N 1.40250(16) 0.74945(11) -0.0475(2) 0.0384(5) Uani 1 1 d .
H10 H 1.4062 0.7940 -0.0362 0.046 Uiso 1 1 calc R
O2 O 1.30044(17) 0.52667(9) -0.0136(3) 0.0570(6) Uani 1 1 d .
N8 N 1.24742(16) 0.72926(10) 0.0954(2) 0.0343(5) Uani 1 1 d .
Cl2 Cl 0.39391(6) 0.38325(4) 0.79108(8) 0.0511(2) Uani 1 1 d .
Cl3 Cl 0.26117(6) 0.48792(3) 0.45454(10) 0.0564(2) Uani 1 1 d .
N2 N -0.11536(16) 0.69021(10) 0.9127(2) 0.0353(5) Uani 1 1 d .
H2 H -0.1098 0.7348 0.9211 0.042 Uiso 1 1 calc R
C00 C 0.0879(2) 0.61537(12) 0.7051(3) 0.0347(6) Uani 1 1 d .
OW2 O 1.4878(4) 0.46977(17) 0.2380(6) 0.0999(13) Uani 1 1 d .
C9 C -0.0302(2) 0.52676(13) 0.7963(3) 0.0385(6) Uani 1 1 d .
N5 N 0.03883(16) 0.66698(10) 0.7681(2) 0.0342(5) Uani 1 1 d .
OW1 O -0.5847(3) 0.61535(16) 0.4416(7) 0.0947(12) Uani 1 1 d .
C2 C -0.04746(19) 0.64786(12) 0.8394(3) 0.0313(5) Uani 1 1 d .
C3 C 1.1882(2) 0.67754(12) 0.1374(3) 0.0347(6) Uani 1 1 d .
N9 N 1.43932(17) 0.64637(12) -0.1184(3) 0.0424(5) Uani 1 1 d .
H9 H 1.4702 0.6116 -0.1622 0.051 Uiso 1 1 calc R
C4 C 1.35226(19) 0.64311(13) -0.0307(3) 0.0356(6) Uani 1 1 d .
C5 C 1.32845(19) 0.70815(12) 0.0118(3) 0.0321(6) Uani 1 1 d .
N6 N 1.10497(19) 0.68929(12) 0.2180(3) 0.0467(6) Uani 1 1 d .
H6A H 1.089(2) 0.7313(15) 0.244(4) 0.056 Uiso 1 1 calc .
H6B H 1.066(2) 0.6551(16) 0.246(3) 0.056 Uiso 1 1 calc .
N1 N -0.17432(16) 0.58770(11) 0.9387(2) 0.0375(5) Uani 1 1 d .
H1 H -0.2132 0.5533 0.9663 0.045 Uiso 1 1 calc R
C6 C 1.2898(2) 0.58812(13) 0.0157(3) 0.0392(6) Uani 1 1 d .
C7 C 1.4683(2) 0.71059(14) -0.1253(3) 0.0435(7) Uani 1 1 d .
H7 H 1.5268 0.7268 -0.1776 0.052 Uiso 1 1 calc R
C8 C -0.08489(19) 0.58307(12) 0.8554(3) 0.0343(6) Uani 1 1 d .
Cl4 Cl 0.11272(5) 0.35269(4) 0.62134(8) 0.04599(18) Uani 1 1 d .
Cl1 Cl 0.33038(6) 0.30391(4) 0.38136(9) 0.0536(2) Uani 1 1 d .
O1 O -0.04865(15) 0.46594(9) 0.8079(3) 0.0509(5) Uani 1 1 d .
C1 C -0.1909(2) 0.65243(13) 0.9691(3) 0.0384(6) Uani 1 1 d .
H1A H -0.2482 0.6697 1.0231 0.046 Uiso 1 1 calc R
N3 N 0.1732(2) 0.62601(13) 0.6270(3) 0.0479(6) Uani 1 1 d .
H3A H 0.197(2) 0.6677(16) 0.617(3) 0.057 Uiso 1 1 calc .
H3B H 0.206(2) 0.5914(16) 0.585(3) 0.057 Uiso 1 1 calc .
N7 N 1.20876(17) 0.61127(10) 0.1006(3) 0.0383(5) Uani 1 1 d .
H7A H 1.1659 0.5803 0.1347 0.046 Uiso 1 1 calc R
N4 N 0.05601(16) 0.54884(10) 0.7178(3) 0.0383(5) Uani 1 1 d .
H4 H 0.0933 0.5175 0.6725 0.046 Uiso 1 1 calc R
H100 H -0.588(4) 0.593(2) 0.496(7) 0.10(2) Uiso 1 1 d .
H200 H -0.513(7) 0.605(4) 0.403(11) 0.29(5) Uiso 1 1 d .
H300 H 1.440(4) 0.473(3) 0.204(7) 0.12(3) Uiso 1 1 d .
H400 H 1.524(5) 0.498(3) 0.205(8) 0.20(3) Uiso 1 1 d .

loop_
_atom_site_aniso_label
_atom_site_aniso_U_11
_atom_site_aniso_U_22
_atom_site_aniso_U_33
_atom_site_aniso_U_23
_atom_site_aniso_U_13
_atom_site_aniso_U_12
Zn1 0.03081(19) 0.03231(18) 0.03932(17) -0.00150(12) 0.00743(12) -0.00021(12)
N10 0.0332(13) 0.0400(12) 0.0428(11) -0.0005(10) 0.0083(10) -0.0004(10)
O2 0.0603(14) 0.0305(11) 0.0839(15) -0.0024(10) 0.0261(11) 0.0058(9)
N8 0.0327(12) 0.0291(11) 0.0423(11) -0.0012(9) 0.0095(9) -0.0013(9)
Cl2 0.0438(4) 0.0655(5) 0.0428(4) 0.0017(3) -0.0019(3) -0.0070(3)
Cl3 0.0677(5) 0.0317(4) 0.0690(5) 0.0057(3) 0.0029(4) -0.0008(3)
N2 0.0389(13) 0.0275(11) 0.0399(11) -0.0016(9) 0.0054(10) 0.0018(10)
C00 0.0311(14) 0.0345(15) 0.0382(13) 0.0007(11) 0.0014(11) -0.0011(11)
OW2 0.069(3) 0.0621(19) 0.175(4) -0.036(2) 0.043(3) 0.0028(18)
C9 0.0348(15) 0.0319(15) 0.0481(15) 0.0022(11) 0.0007(12) 0.0023(12)
N5 0.0352(12) 0.0311(11) 0.0364(11) 0.0011(9) 0.0041(9) -0.0003(9)
OW1 0.068(2) 0.0477(17) 0.175(4) -0.016(2) 0.044(2) -0.0044(14)
C2 0.0324(14) 0.0314(13) 0.0295(12) 0.0010(10) -0.0012(10) 0.0048(11)
C3 0.0339(15) 0.0312(14) 0.0387(13) 0.0024(11) 0.0022(11) 0.0002(11)
N9 0.0339(13) 0.0510(14) 0.0430(12) -0.0038(11) 0.0081(10) 0.0086(11)
C4 0.0291(14) 0.0385(15) 0.0392(13) -0.0010(11) 0.0028(11) 0.0048(11)
C5 0.0279(14) 0.0363(14) 0.0318(12) 0.0021(10) 0.0018(10) -0.0011(11)
N6 0.0463(15) 0.0328(13) 0.0655(15) 0.0001(12) 0.0288(12) -0.0032(11)
N1 0.0347(13) 0.0343(12) 0.0442(12) 0.0067(9) 0.0069(10) -0.0007(10)
C6 0.0369(15) 0.0353(15) 0.0453(14) 0.0001(12) 0.0039(12) 0.0047(12)
C7 0.0320(16) 0.0556(19) 0.0435(15) 0.0023(13) 0.0070(12) -0.0005(13)
C8 0.0312(14) 0.0320(14) 0.0398(13) 0.0039(11) 0.0035(11) 0.0017(11)
Cl4 0.0318(4) 0.0514(4) 0.0564(4) -0.0005(3) 0.0122(3) -0.0040(3)
Cl1 0.0529(5) 0.0578(5) 0.0513(4) -0.0129(3) 0.0117(3) 0.0147(4)
O1 0.0446(12) 0.0251(10) 0.0853(14) 0.0040(9) 0.0169(10) 0.0017(8)
C1 0.0366(16) 0.0411(16) 0.0375(13) 0.0019(12) 0.0038(11) 0.0053(12)
N3 0.0443(15) 0.0351(13) 0.0669(16) -0.0038(12) 0.0191(12) -0.0024(11)
N7 0.0377(13) 0.0270(11) 0.0516(13) 0.0018(9) 0.0116(10) -0.0002(9)
N4 0.0340(13) 0.0301(12) 0.0516(12) -0.0016(10) 0.0083(10) 0.0039(9)

loop_
_atom_type_symbol
_atom_type_description
_atom_type_scat_dispersion_real
_atom_type_scat_dispersion_imag
_atom_type_scat_source
C C 0.0033 0.0016 'International Tables Vol C Tables 4.2.6.8 and 6.1.1.4'
H H 0.0000 0.0000 'International Tables Vol C Tables 4.2.6.8 and 6.1.1.4'
N N 0.0061 0.0033 'International Tables Vol C Tables 4.2.6.8 and 6.1.1.4'
O O 0.0106 0.0060 'International Tables Vol C Tables 4.2.6.8 and 6.1.1.4'
Zn Zn 0.2839 1.4301 'International Tables Vol C Tables 4.2.6.8 and 6.1.1.4'
Cl Cl 0.1484 0.1585 'International Tables Vol C Tables 4.2.6.8 and 6.1.1.4'

loop_
_geom_angle_atom_site_label_1
_geom_angle_atom_site_label_2
_geom_angle_atom_site_label_3
_geom_angle
Cl1 Zn1 Cl2 109.11(3)
Cl1 Zn1 Cl4 108.87(3)
Cl2 Zn1 Cl4 112.73(3)
Cl1 Zn1 Cl3 113.49(3)
Cl2 Zn1 Cl3 108.24(3)
Cl4 Zn1 Cl3 104.42(3)
C7 N10 C5 108.4(2)
C7 N10 H10 125.8
C5 N10 H10 125.8
C3 N8 C5 112.1(2)
C1 N2 C2 108.6(2)
C1 N2 H2 125.7
C2 N2 H2 125.7
N5 C00 N3 120.4(2)
N5 C00 N4 123.0(2)
N3 C00 N4 116.7(2)
H300 OW2 H400 111(7)
O1 C9 N4 120.4(2)
O1 C9 C8 129.2(3)
N4 C9 C8 110.4(2)
C00 N5 C2 113.0(2)
H100 OW1 H200 102(6)
N5 C2 C8 127.5(2)
N5 C2 N2 126.4(2)
C8 C2 N2 106.2(2)
N6 C3 N8 119.9(2)
N6 C3 N7 117.0(2)
N8 C3 N7 123.1(2)
C7 N9 C4 108.1(2)
C7 N9 H9 126.0
C4 N9 H9 125.9
C5 C4 N9 107.2(2)
C5 C4 C6 120.1(2)
N9 C4 C6 132.6(2)
N8 C5 C4 127.7(2)
N8 C5 N10 125.6(2)
C4 C5 N10 106.7(2)
C3 N6 H6A 116(2)
C3 N6 H6B 121(2)
H6A N6 H6B 123(3)
C1 N1 C8 108.1(2)
C1 N1 H1 126.0
C8 N1 H1 126.0
O2 C6 N7 121.3(2)
O2 C6 C4 128.1(2)
N7 C6 C4 110.7(2)
N9 C7 N10 109.5(2)
N9 C7 H7 125.3
N10 C7 H7 125.2
C2 C8 N1 107.4(2)
C2 C8 C9 120.3(2)
N1 C8 C9 132.3(2)
N1 C1 N2 109.7(2)
N1 C1 H1A 125.1
N2 C1 H1A 125.1
C00 N3 H3A 118(2)
C00 N3 H3B 124(2)
H3A N3 H3B 117(3)
C3 N7 C6 126.4(2)
C3 N7 H7A 116.8
C6 N7 H7A 116.8
C00 N4 C9 125.7(2)
C00 N4 H4 117.1
C9 N4 H4 117.1

loop_
_geom_bond_atom_site_label_1
_geom_bond_atom_site_label_2
_geom_bond_distance
Zn1 Cl1 2.2376(7)
Zn1 Cl2 2.2622(8)
Zn1 Cl4 2.2740(8)
Zn1 Cl3 2.2824(8)
N10 C7 1.337(3)
N10 C5 1.369(3)
N10 H10 0.8800
O2 C6 1.239(3)
N8 C3 1.330(3)
N8 C5 1.356(3)
N2 C1 1.334(3)
N2 C2 1.377(3)
N2 H2 0.8800
C00 N5 1.320(3)
C00 N3 1.328(3)
C00 N4 1.376(3)
OW2 H300 0.65(5)
OW2 H400 0.78(6)
C9 O1 1.223(3)
C9 N4 1.394(3)
C9 C8 1.415(3)
N5 C2 1.347(3)
OW1 H100 0.63(5)
OW1 H200 1.01(8)
C2 C8 1.370(3)
C3 N6 1.321(3)
C3 N7 1.366(3)
N9 C7 1.317(3)
N9 C4 1.378(3)
N9 H9 0.8800
C4 C5 1.364(3)
C4 C6 1.416(4)
N6 H6A 0.87(3)
N6 H6B 0.83(3)
N1 C1 1.316(3)
N1 C8 1.385(3)
N1 H1 0.8800
C6 N7 1.374(3)
C7 H7 0.9500
C1 H1A 0.9500
N3 H3A 0.81(3)
N3 H3B 0.83(3)
N7 H7A 0.8800
N4 H4 0.8800
